data_4325262
loop_
_publ_author_name
'Benjamin K. Liebov'
'Caitlin E. Weigle'
'Kyle V. Keinath'
'Jennifer E. Leap'
'Robert D. Pike'
'Joseph M. Keane'

_publ_section_title
;
 Topological Variations of the PDP Ligand and Its Prospects in
 Molybdenum(0) Dearomatization Agents
;
_journal_name_full 'Inorganic Chemistry'
_journal_page_first 4677
_journal_page_last 4679
_journal_paper_doi 10.1021/ic200403t
_journal_volume 50
_journal_year 2011
_chemical_absolute_configuration unk
_chemical_formula_moiety 'C21 H26 Mo N5 O2, P F6'
_chemical_formula_sum 'C21 H26 F6 Mo N5 O2 P'
_chemical_formula_weight 621.38
_chemical_name_systematic
; 

 ? 

;
_space_group_IT_number 4
_symmetry_cell_setting monoclinic
_symmetry_space_group_name_Hall 'P 2yb'
_symmetry_space_group_name_H-M 'P 1 21 1'
_atom_sites_solution_hydrogens geom
_atom_sites_solution_primary direct
_atom_sites_solution_secondary difmap
_audit_creation_method SHELXL-97
_cell_angle_alpha 90.00
_cell_angle_beta 92.3020(10)
_cell_angle_gamma 90.00
_cell_formula_units_Z 4
_cell_length_a 13.1291(3)
_cell_length_b 14.0587(3)
_cell_length_c 13.2317(3)
_cell_measurement_reflns_used 9869
_cell_measurement_temperature 100(2)
_cell_measurement_theta_max 58.14
_cell_measurement_theta_min 3.34
_cell_volume 2440.31(9)
_computing_cell_refinement 'SAINTPLUS (Bruker AXS, 2004)'
_computing_data_collection 'APEX2 (Bruker AXS, 2004)'
_computing_data_reduction SAINTPLUS
_computing_molecular_graphics 'ORTEP3 (Farrugia, 1997)'
_computing_publication_material 'SHELXL97 (Sheldrick, 1997)'
_computing_structure_refinement 'XSHELL (Bruker, 2004)'
_computing_structure_solution 'SHELXS97 (Sheldrick, 1997)'
_diffrn_ambient_temperature 100(2)
_diffrn_measured_fraction_theta_full 0.987
_diffrn_measured_fraction_theta_max 0.987
_diffrn_measurement_device_type 'Bruker SMART APEX II CCD'
_diffrn_measurement_method '\w and \y'
_diffrn_radiation_monochromator graphite
_diffrn_radiation_source 'fine-focus sealed tube'
_diffrn_radiation_type CuK\a
_diffrn_radiation_wavelength 1.54178
_diffrn_reflns_av_R_equivalents 0.0554
_diffrn_reflns_av_sigmaI/netI 0.0559
_diffrn_reflns_limit_h_max 14
_diffrn_reflns_limit_h_min -13
_diffrn_reflns_limit_k_max 15
_diffrn_reflns_limit_k_min -15
_diffrn_reflns_limit_l_max 13
_diffrn_reflns_limit_l_min -14
_diffrn_reflns_number 23956
_diffrn_reflns_theta_full 58.57
_diffrn_reflns_theta_max 58.57
_diffrn_reflns_theta_min 3.34
_diffrn_standards_number 0
_exptl_absorpt_coefficient_mu 5.712
_exptl_absorpt_correction_T_max 0.7329
_exptl_absorpt_correction_T_min 0.2113
_exptl_absorpt_correction_type numerical
_exptl_absorpt_process_details 'SADABS (Sheldrick, 2004)'
_exptl_crystal_colour orange
_exptl_crystal_density_diffrn 1.691
_exptl_crystal_description plate
_exptl_crystal_F_000 1256
_exptl_crystal_size_max 0.40
_exptl_crystal_size_mid 0.32
_exptl_crystal_size_min 0.06
_refine_diff_density_max 1.771
_refine_diff_density_min -0.452
_refine_diff_density_rms 0.081
_refine_ls_abs_structure_details 'Flack H D (1983), Acta Cryst. A39, 876-881'
_refine_ls_abs_structure_Flack 0.034(8)
_refine_ls_extinction_method none
_refine_ls_goodness_of_fit_ref 1.029
_refine_ls_hydrogen_treatment constr
_refine_ls_matrix_type full
_refine_ls_number_parameters 651
_refine_ls_number_reflns 6618
_refine_ls_number_restraints 1
_refine_ls_restrained_S_all 1.029
_refine_ls_R_factor_all 0.0336
_refine_ls_R_factor_gt 0.0321
_refine_ls_shift/su_max 0.001
_refine_ls_shift/su_mean 0.000
_refine_ls_structure_factor_coef Fsqd
_refine_ls_weighting_details 'calc w=1/[\s^2^(Fo^2^)+(0.0314P)^2^+3.1935P] where P=(Fo^2^+2Fc^2^)/3'
_refine_ls_weighting_scheme calc
_refine_ls_wR_factor_gt 0.0783
_refine_ls_wR_factor_ref 0.0790
_reflns_number_gt 6387
_reflns_number_total 6618
_reflns_threshold_expression >2sigma(I)
_cod_data_source_file ic200403t_si_001_5.cif
_cod_data_source_block p21
_cod_database_code 4325262

loop_
_symmetry_equiv_pos_as_xyz
'x, y, z'
'-x, y+1/2, -z'

loop_
_atom_site_label
_atom_site_type_symbol
_atom_site_fract_x
_atom_site_fract_y
_atom_site_fract_z
_atom_site_U_iso_or_equiv
_atom_site_adp_type
_atom_site_occupancy
_atom_site_symmetry_multiplicity
_atom_site_calc_flag
_atom_site_refinement_flags
_atom_site_disorder_assembly
_atom_site_disorder_group
Mo1 Mo 0.20635(3) 0.01729(3) 0.00637(3) 0.01247(11) Uani 1 1 d . . .
Mo2 Mo 0.60699(3) 0.18118(3) 0.55918(3) 0.01315(11) Uani 1 1 d . . .
O1 O 0.0850(3) -0.0516(3) -0.1791(3) 0.0351(10) Uani 1 1 d . . .
O2 O 0.3479(4) -0.1559(3) -0.0179(4) 0.0474(13) Uani 1 1 d . . .
O3 O 0.6245(3) 0.3379(3) 0.7172(3) 0.0305(10) Uani 1 1 d . . .
O4 O 0.4474(3) 0.3014(3) 0.4390(3) 0.0259(9) Uani 1 1 d . . .
N5A N 0.1299(4) -0.0269(4) -0.1023(4) 0.0201(14) Uani 0.69(6) 1 d P A 1
C21A C 0.2954(4) -0.0867(4) -0.0062(4) 0.0218(15) Uani 0.69(6) 1 d P A 1
N10A N 0.6111(3) 0.2744(4) 0.6585(4) 0.0212(14) Uani 0.61(6) 1 d P B 1
C42A C 0.5091(4) 0.2536(4) 0.4838(4) 0.0206(15) Uani 0.61(6) 1 d P B 1
C21B C 0.1299(4) -0.0269(4) -0.1023(4) 0.0201(14) Uani 0.31(6) 1 d P A 2
N5B N 0.2954(4) -0.0867(4) -0.0062(4) 0.0218(15) Uani 0.31(6) 1 d P A 2
C42B C 0.6111(3) 0.2744(4) 0.6585(4) 0.0212(14) Uani 0.39(6) 1 d P B 2
N10B N 0.5091(4) 0.2536(4) 0.4838(4) 0.0206(15) Uani 0.39(6) 1 d P B 2
N1 N 0.2979(3) 0.1125(3) -0.0835(3) 0.0173(10) Uani 1 1 d . A .
N2 N 0.3037(3) 0.1012(3) 0.1206(3) 0.0144(9) Uani 1 1 d . A .
N3 N 0.0983(3) 0.1369(3) 0.0489(3) 0.0150(9) Uani 1 1 d . A .
N4 N 0.1116(3) -0.0440(3) 0.1225(3) 0.0145(9) Uani 1 1 d . A .
N6 N 0.7310(3) 0.2471(3) 0.4778(3) 0.0193(10) Uani 1 1 d . B .
N7 N 0.6486(3) 0.0746(3) 0.4391(3) 0.0190(10) Uani 1 1 d . B .
N8 N 0.7106(3) 0.0787(3) 0.6478(3) 0.0162(10) Uani 1 1 d . B .
N9 N 0.5037(3) 0.0788(3) 0.6283(3) 0.0153(10) Uani 1 1 d . B .
C1 C 0.2738(4) 0.1415(4) -0.1786(4) 0.0212(12) Uani 1 1 d . . .
H1 H 0.2144 0.1163 -0.2122 0.025 Uiso 1 1 calc R A .
C2 C 0.3318(4) 0.2058(4) -0.2283(4) 0.0248(14) Uani 1 1 d . A .
H2 H 0.3124 0.2255 -0.2950 0.030 Uiso 1 1 calc R . .
C3 C 0.4190(5) 0.2415(4) -0.1805(5) 0.0288(14) Uani 1 1 d . . .
H3 H 0.4607 0.2857 -0.2141 0.035 Uiso 1 1 calc R A .
C4 C 0.4448(4) 0.2125(4) -0.0832(4) 0.0221(13) Uani 1 1 d . A .
H4 H 0.5047 0.2363 -0.0492 0.027 Uiso 1 1 calc R . .
C5 C 0.3830(4) 0.1485(4) -0.0357(4) 0.0187(12) Uani 1 1 d . . .
C6 C 0.4032(4) 0.1143(4) 0.0699(4) 0.0191(12) Uani 1 1 d . A .
H6A H 0.4458 0.1612 0.1080 0.023 Uiso 1 1 calc R . .
H6B H 0.4406 0.0532 0.0691 0.023 Uiso 1 1 calc R . .
C7 C 0.3233(4) 0.0613(4) 0.2240(4) 0.0177(11) Uani 1 1 d . . .
H7A H 0.3764 0.0114 0.2234 0.021 Uiso 1 1 calc R A .
H7B H 0.2603 0.0337 0.2503 0.021 Uiso 1 1 calc R . .
C8 C 0.3591(4) 0.1458(4) 0.2877(4) 0.0230(12) Uani 1 1 d . A .
H8A H 0.4339 0.1537 0.2849 0.028 Uiso 1 1 calc R . .
H8B H 0.3413 0.1371 0.3591 0.028 Uiso 1 1 calc R . .
C9 C 0.3040(4) 0.2316(4) 0.2416(4) 0.0209(12) Uani 1 1 d . . .
H9A H 0.3522 0.2845 0.2316 0.025 Uiso 1 1 calc R A .
H9B H 0.2498 0.2537 0.2860 0.025 Uiso 1 1 calc R . .
C10 C 0.2571(4) 0.1967(4) 0.1384(4) 0.0140(11) Uani 1 1 d . A .
H10 H 0.2757 0.2416 0.0835 0.017 Uiso 1 1 calc R . .
C11 C 0.1417(4) 0.1888(4) 0.1416(3) 0.0145(11) Uani 1 1 d . . .
H11 H 0.1233 0.1536 0.2039 0.017 Uiso 1 1 calc R A .
C12 C 0.0897(4) 0.2872(4) 0.1400(4) 0.0210(12) Uani 1 1 d . A .
H12A H 0.0404 0.2919 0.1945 0.025 Uiso 1 1 calc R . .
H12B H 0.1410 0.3383 0.1494 0.025 Uiso 1 1 calc R . .
C13 C 0.0344(4) 0.2956(4) 0.0354(4) 0.0190(12) Uani 1 1 d . . .
H13A H -0.0402 0.2885 0.0410 0.023 Uiso 1 1 calc R A .
H13B H 0.0485 0.3578 0.0038 0.023 Uiso 1 1 calc R . .
C14 C 0.0777(4) 0.2150(4) -0.0253(4) 0.0177(12) Uani 1 1 d . A .
H14A H 0.0281 0.1941 -0.0792 0.021 Uiso 1 1 calc R . .
H14B H 0.1414 0.2349 -0.0569 0.021 Uiso 1 1 calc R . .
C15 C 0.0017(4) 0.0882(4) 0.0743(4) 0.0211(12) Uani 1 1 d . . .
H15A H -0.0349 0.0674 0.0112 0.025 Uiso 1 1 calc R A .
H15B H -0.0427 0.1332 0.1096 0.025 Uiso 1 1 calc R . .
C16 C 0.0245(4) 0.0025(4) 0.1414(4) 0.0194(12) Uani 1 1 d . A .
C17 C -0.0422(5) -0.0284(5) 0.2111(5) 0.0344(16) Uani 1 1 d . . .
H17 H -0.1028 0.0063 0.2225 0.041 Uiso 1 1 calc R A .
C18 C -0.0206(5) -0.1099(5) 0.2644(5) 0.0354(16) Uani 1 1 d . A .
H18 H -0.0663 -0.1328 0.3127 0.042 Uiso 1 1 calc R . .
C19 C 0.0681(4) -0.1582(4) 0.2471(4) 0.0279(13) Uani 1 1 d . . .
H19 H 0.0844 -0.2149 0.2833 0.033 Uiso 1 1 calc R A .
C20 C 0.1329(4) -0.1235(4) 0.1766(4) 0.0157(11) Uani 1 1 d . A .
H20 H 0.1946 -0.1566 0.1657 0.019 Uiso 1 1 calc R . .
C22 C 0.7900(4) 0.3196(4) 0.5149(5) 0.0249(13) Uani 1 1 d . . .
H22 H 0.7767 0.3448 0.5796 0.030 Uiso 1 1 calc R B .
C23 C 0.8671(5) 0.3571(4) 0.4626(5) 0.0351(16) Uani 1 1 d . B .
H23 H 0.9077 0.4071 0.4910 0.042 Uiso 1 1 calc R . .
C24 C 0.8859(5) 0.3224(4) 0.3688(5) 0.0361(16) Uani 1 1 d . . .
H24 H 0.9395 0.3482 0.3313 0.043 Uiso 1 1 calc R B .
C25 C 0.8256(5) 0.2485(5) 0.3282(5) 0.0358(16) Uani 1 1 d . B .
H25 H 0.8373 0.2236 0.2629 0.043 Uiso 1 1 calc R . .
C26 C 0.7475(4) 0.2119(4) 0.3863(4) 0.0232(13) Uani 1 1 d . . .
C27 C 0.6777(4) 0.1343(4) 0.3512(4) 0.0235(13) Uani 1 1 d . B .
H27A H 0.7118 0.0942 0.3012 0.028 Uiso 1 1 calc R . .
H27B H 0.6157 0.1620 0.3178 0.028 Uiso 1 1 calc R . .
C28 C 0.5743(4) -0.0007(4) 0.4077(4) 0.0194(12) Uani 1 1 d . . .
H28A H 0.5221 0.0253 0.3592 0.023 Uiso 1 1 calc R B .
H28B H 0.5396 -0.0256 0.4672 0.023 Uiso 1 1 calc R . .
C29 C 0.6345(5) -0.0791(4) 0.3584(4) 0.0273(14) Uani 1 1 d . B .
H29A H 0.6348 -0.0702 0.2842 0.033 Uiso 1 1 calc R . .
H29B H 0.6053 -0.1424 0.3730 0.033 Uiso 1 1 calc R . .
C30 C 0.7421(5) -0.0698(4) 0.4058(5) 0.0295(14) Uani 1 1 d . . .
H30A H 0.7924 -0.0613 0.3527 0.035 Uiso 1 1 calc R B .
H30B H 0.7606 -0.1274 0.4456 0.035 Uiso 1 1 calc R . .
C31 C 0.7405(4) 0.0185(5) 0.4751(4) 0.0229(12) Uani 1 1 d . B .
H31 H 0.8034 0.0571 0.4659 0.027 Uiso 1 1 calc R . .
C32 C 0.7333(4) -0.0077(4) 0.5858(4) 0.0198(13) Uani 1 1 d . . .
H32 H 0.6785 -0.0563 0.5935 0.024 Uiso 1 1 calc R B .
C33 C 0.8372(4) -0.0478(4) 0.6295(5) 0.0280(14) Uani 1 1 d . B .
H33A H 0.8273 -0.1102 0.6625 0.034 Uiso 1 1 calc R . .
H33B H 0.8862 -0.0557 0.5751 0.034 Uiso 1 1 calc R . .
C34 C 0.8758(4) 0.0260(4) 0.7064(4) 0.0261(13) Uani 1 1 d . . .
H34A H 0.9494 0.0382 0.6994 0.031 Uiso 1 1 calc R B .
H34B H 0.8646 0.0042 0.7762 0.031 Uiso 1 1 calc R . .
C35 C 0.8132(4) 0.1153(4) 0.6817(4) 0.0229(13) Uani 1 1 d . B .
H35A H 0.8083 0.1562 0.7422 0.027 Uiso 1 1 calc R . .
H35B H 0.8442 0.1525 0.6273 0.027 Uiso 1 1 calc R . .
C36 C 0.6522(4) 0.0504(4) 0.7379(4) 0.0182(12) Uani 1 1 d . . .
H36A H 0.6847 -0.0058 0.7706 0.022 Uiso 1 1 calc R B .
H36B H 0.6538 0.1031 0.7877 0.022 Uiso 1 1 calc R . .
C37 C 0.5444(4) 0.0276(4) 0.7078(4) 0.0176(11) Uani 1 1 d . B .
C38 C 0.4863(4) -0.0391(4) 0.7566(4) 0.0201(12) Uani 1 1 d . . .
H38 H 0.5149 -0.0732 0.8129 0.024 Uiso 1 1 calc R B .
C39 C 0.3880(4) -0.0558(4) 0.7241(4) 0.0234(13) Uani 1 1 d . B .
H39 H 0.3479 -0.1014 0.7576 0.028 Uiso 1 1 calc R . .
C40 C 0.3473(4) -0.0063(4) 0.6428(4) 0.0239(14) Uani 1 1 d . . .
H40 H 0.2796 -0.0184 0.6178 0.029 Uiso 1 1 calc R B .
C41 C 0.4068(4) 0.0616(4) 0.5978(4) 0.0190(12) Uani 1 1 d . B .
H41 H 0.3779 0.0975 0.5430 0.023 Uiso 1 1 calc R . .
P1 P 0.10270(11) 0.14716(11) 0.49398(11) 0.0241(3) Uani 1 1 d . . .
F1 F 0.1607(3) 0.0653(3) 0.4355(3) 0.0461(10) Uani 1 1 d . . .
F2 F 0.2105(3) 0.1992(3) 0.5134(3) 0.0513(12) Uani 1 1 d . . .
F3 F 0.1198(3) 0.0891(3) 0.5968(3) 0.0467(10) Uani 1 1 d . . .
F4 F 0.0465(3) 0.2292(3) 0.5532(3) 0.0509(11) Uani 1 1 d . . .
F5 F 0.0864(3) 0.2047(3) 0.3905(3) 0.0445(10) Uani 1 1 d . . .
F6 F -0.0032(3) 0.0939(3) 0.4746(3) 0.0531(11) Uani 1 1 d . . .
P2 P 0.69250(12) 0.97854(12) 0.03355(11) 0.0287(4) Uani 1 1 d . . .
F7 F 0.7372(3) 1.0535(3) 0.1158(3) 0.0493(11) Uani 1 1 d . . .
F8 F 0.7546(3) 0.8955(3) 0.0910(3) 0.0429(10) Uani 1 1 d . . .
F9 F 0.7885(2) 0.9990(3) -0.0346(2) 0.0370(9) Uani 1 1 d . . .
F10 F 0.6508(3) 0.9046(3) -0.0494(3) 0.0409(9) Uani 1 1 d . . .
F11 F 0.5970(3) 0.9587(3) 0.1014(3) 0.0494(11) Uani 1 1 d . . .
F12 F 0.6311(3) 1.0619(3) -0.0239(2) 0.0368(9) Uani 1 1 d . . .

loop_
_atom_site_aniso_label
_atom_site_aniso_U_11
_atom_site_aniso_U_22
_atom_site_aniso_U_33
_atom_site_aniso_U_23
_atom_site_aniso_U_13
_atom_site_aniso_U_12
Mo1 0.0122(2) 0.0116(2) 0.0136(2) 0.00038(18) 0.00093(15) 0.00038(17)
Mo2 0.01140(19) 0.0130(2) 0.01513(19) 0.00001(18) 0.00096(14) 0.00055(17)
O1 0.045(3) 0.040(3) 0.019(2) 0.0004(19) -0.0112(19) -0.016(2)
O2 0.051(3) 0.025(3) 0.066(3) 0.000(2) -0.003(3) 0.016(2)
O3 0.027(2) 0.028(2) 0.038(2) -0.022(2) 0.0075(18) -0.0118(18)
O4 0.023(2) 0.023(2) 0.030(2) -0.0023(18) -0.0086(17) 0.0092(18)
N5A 0.019(3) 0.018(3) 0.023(3) 0.005(2) 0.006(2) -0.008(2)
C21A 0.020(3) 0.021(3) 0.025(3) 0.005(2) 0.006(2) -0.003(2)
N10A 0.014(2) 0.026(3) 0.024(3) 0.006(3) 0.004(2) -0.003(2)
C42A 0.028(3) 0.016(3) 0.017(3) -0.010(2) 0.006(2) -0.006(2)
C21B 0.019(3) 0.018(3) 0.023(3) 0.005(2) 0.006(2) -0.008(2)
N5B 0.020(3) 0.021(3) 0.025(3) 0.005(2) 0.006(2) -0.003(2)
C42B 0.014(2) 0.026(3) 0.024(3) 0.006(3) 0.004(2) -0.003(2)
N10B 0.028(3) 0.016(3) 0.017(3) -0.010(2) 0.006(2) -0.006(2)
N1 0.014(2) 0.020(2) 0.019(2) 0.001(2) 0.0041(18) 0.0025(18)
N2 0.015(2) 0.011(2) 0.017(2) 0.0009(18) -0.0019(17) 0.0017(17)
N3 0.013(2) 0.018(2) 0.015(2) 0.0022(19) -0.0002(17) 0.0004(18)
N4 0.012(2) 0.016(2) 0.015(2) -0.0017(19) -0.0028(17) 0.0000(18)
N6 0.014(2) 0.020(2) 0.024(2) 0.010(2) 0.0033(19) 0.0038(19)
N7 0.020(2) 0.017(2) 0.021(2) 0.001(2) 0.0051(19) 0.0059(19)
N8 0.016(2) 0.014(2) 0.018(2) 0.0056(19) -0.0028(18) -0.0014(18)
N9 0.012(2) 0.014(2) 0.019(2) -0.0016(19) 0.0007(18) -0.0003(17)
C1 0.028(3) 0.020(3) 0.017(3) -0.003(2) 0.004(2) 0.008(2)
C2 0.033(3) 0.021(3) 0.022(3) 0.002(2) 0.015(3) 0.009(2)
C3 0.035(3) 0.017(3) 0.036(3) 0.003(3) 0.018(3) -0.001(3)
C4 0.016(3) 0.020(3) 0.032(3) -0.001(3) 0.007(2) 0.000(2)
C5 0.013(3) 0.020(3) 0.024(3) -0.004(2) 0.006(2) 0.000(2)
C6 0.015(3) 0.016(3) 0.026(3) 0.000(2) 0.004(2) 0.002(2)
C7 0.016(3) 0.020(3) 0.017(3) 0.006(2) -0.001(2) 0.001(2)
C8 0.026(3) 0.021(3) 0.021(3) 0.002(2) -0.006(2) -0.006(2)
C9 0.023(3) 0.021(3) 0.018(3) 0.000(2) -0.008(2) -0.001(2)
C10 0.013(2) 0.012(3) 0.017(2) -0.001(2) 0.0026(19) 0.004(2)
C11 0.017(2) 0.018(3) 0.008(2) 0.002(2) -0.0006(19) 0.001(2)
C12 0.020(3) 0.020(3) 0.023(3) -0.002(2) -0.002(2) 0.010(2)
C13 0.016(3) 0.013(3) 0.028(3) 0.004(2) 0.000(2) 0.011(2)
C14 0.022(3) 0.013(3) 0.018(3) 0.003(2) 0.000(2) -0.003(2)
C15 0.008(3) 0.024(3) 0.030(3) 0.006(3) -0.004(2) -0.001(2)
C16 0.009(2) 0.029(3) 0.020(3) 0.006(3) -0.001(2) 0.001(2)
C17 0.019(3) 0.035(4) 0.050(4) 0.016(3) 0.011(3) 0.008(3)
C18 0.029(3) 0.036(4) 0.042(4) 0.018(3) 0.017(3) 0.007(3)
C19 0.023(3) 0.027(3) 0.034(3) 0.007(3) 0.006(3) 0.003(3)
C20 0.014(3) 0.017(3) 0.016(3) -0.001(2) -0.001(2) 0.003(2)
C22 0.019(3) 0.020(3) 0.036(3) 0.003(3) -0.002(3) 0.000(2)
C23 0.023(3) 0.016(3) 0.067(5) 0.012(3) 0.010(3) 0.002(3)
C24 0.028(3) 0.027(4) 0.054(4) 0.015(3) 0.018(3) 0.002(3)
C25 0.035(4) 0.028(4) 0.045(4) 0.009(3) 0.018(3) 0.016(3)
C26 0.020(3) 0.023(3) 0.027(3) 0.010(2) 0.009(2) 0.008(2)
C27 0.029(3) 0.025(3) 0.017(3) 0.004(3) 0.005(2) 0.010(3)
C28 0.026(3) 0.017(3) 0.015(2) -0.001(2) -0.003(2) 0.002(2)
C29 0.045(4) 0.019(3) 0.018(3) -0.001(3) 0.005(3) 0.005(3)
C30 0.037(3) 0.023(3) 0.029(3) -0.001(3) 0.012(3) 0.010(3)
C31 0.018(3) 0.024(3) 0.027(3) 0.014(3) 0.006(2) 0.012(3)
C32 0.016(3) 0.016(3) 0.027(3) 0.004(2) -0.001(2) 0.002(2)
C33 0.017(3) 0.028(3) 0.039(3) 0.021(3) 0.002(2) 0.005(2)
C34 0.013(3) 0.029(3) 0.036(3) 0.013(3) -0.005(2) 0.000(3)
C35 0.010(3) 0.027(3) 0.032(3) 0.014(3) -0.004(2) -0.006(2)
C36 0.013(3) 0.024(3) 0.018(3) 0.003(2) 0.003(2) -0.003(2)
C37 0.019(3) 0.018(3) 0.015(2) 0.000(2) 0.001(2) 0.000(2)
C38 0.022(3) 0.018(3) 0.021(3) 0.003(2) 0.004(2) -0.002(2)
C39 0.019(3) 0.016(3) 0.036(3) -0.003(3) 0.014(3) -0.003(2)
C40 0.010(3) 0.032(4) 0.030(3) -0.008(3) 0.003(2) -0.002(2)
C41 0.015(3) 0.024(3) 0.017(3) -0.010(2) 0.004(2) 0.005(2)
P1 0.0216(7) 0.0218(8) 0.0290(8) -0.0001(7) 0.0033(6) 0.0016(6)
F1 0.052(2) 0.033(2) 0.056(2) -0.0066(19) 0.028(2) 0.0003(18)
F2 0.031(2) 0.041(3) 0.081(3) -0.008(2) -0.011(2) -0.0064(17)
F3 0.057(3) 0.048(2) 0.036(2) 0.0117(19) 0.0053(18) 0.0196(19)
F4 0.057(3) 0.051(3) 0.044(2) -0.013(2) 0.001(2) 0.029(2)
F5 0.040(2) 0.057(3) 0.0369(19) 0.0192(19) 0.0086(16) 0.0077(18)
F6 0.032(2) 0.078(3) 0.050(2) -0.001(2) 0.0067(18) -0.025(2)
P2 0.0255(8) 0.0404(9) 0.0199(7) -0.0002(7) -0.0013(6) 0.0156(7)
F7 0.063(3) 0.057(3) 0.0265(19) -0.0150(18) -0.0124(18) 0.027(2)
F8 0.040(2) 0.051(2) 0.037(2) 0.0097(18) -0.0090(17) 0.0206(18)
F9 0.0238(17) 0.051(3) 0.0369(19) -0.0069(18) 0.0040(14) 0.0066(16)
F10 0.039(2) 0.046(2) 0.036(2) -0.0076(18) -0.0108(17) 0.0070(18)
F11 0.038(2) 0.073(3) 0.038(2) 0.018(2) 0.0149(17) 0.027(2)
F12 0.041(2) 0.044(2) 0.0251(18) 0.0043(17) -0.0019(16) 0.0174(17)

loop_
_atom_type_symbol
_atom_type_description
_atom_type_scat_dispersion_real
_atom_type_scat_dispersion_imag
_atom_type_scat_source
C C 0.0181 0.0091 'International Tables Vol C Tables 4.2.6.8 and 6.1.1.4'
H H 0.0000 0.0000 'International Tables Vol C Tables 4.2.6.8 and 6.1.1.4'
N N 0.0311 0.0180 'International Tables Vol C Tables 4.2.6.8 and 6.1.1.4'
O O 0.0492 0.0322 'International Tables Vol C Tables 4.2.6.8 and 6.1.1.4'
F F 0.0727 0.0534 'International Tables Vol C Tables 4.2.6.8 and 6.1.1.4'
P P 0.2955 0.4335 'International Tables Vol C Tables 4.2.6.8 and 6.1.1.4'
Mo Mo -0.0483 2.7339 'International Tables Vol C Tables 4.2.6.8 and 6.1.1.4'

loop_
_geom_angle_atom_site_label_1
_geom_angle_atom_site_label_2
_geom_angle_atom_site_label_3
_geom_angle
N5A Mo1 C21A 89.4(2)
N5A Mo1 N1 94.40(19)
C21A Mo1 N1 94.06(19)
N5A Mo1 N4 96.24(18)
C21A Mo1 N4 97.38(19)
N1 Mo1 N4 164.43(16)
N5A Mo1 N2 167.54(18)
C21A Mo1 N2 97.31(19)
N1 Mo1 N2 74.73(16)
N4 Mo1 N2 93.31(15)
N5A Mo1 N3 96.74(19)
C21A Mo1 N3 170.63(18)
N1 Mo1 N3 92.52(16)
N4 Mo1 N3 74.98(15)
N2 Mo1 N3 78.01(15)
N10A Mo2 C42A 89.6(2)
N10A Mo2 N6 92.79(19)
C42A Mo2 N6 90.92(18)
N10A Mo2 N9 99.66(18)
C42A Mo2 N9 98.86(19)
N6 Mo2 N9 164.16(16)
N10A Mo2 N7 164.30(18)
C42A Mo2 N7 99.43(18)
N6 Mo2 N7 74.38(17)
N9 Mo2 N7 91.66(16)
N10A Mo2 N8 94.74(18)
C42A Mo2 N8 172.80(19)
N6 Mo2 N8 94.59(15)
N9 Mo2 N8 74.77(15)
N7 Mo2 N8 77.68(15)
O1 N5A Mo1 174.3(4)
O2 C21A Mo1 176.1(5)
O3 N10A Mo2 171.9(4)
O4 C42A Mo2 177.8(4)
C1 N1 C5 118.7(5)
C1 N1 Mo1 125.5(4)
C5 N1 Mo1 115.8(3)
C7 N2 C10 104.5(4)
C7 N2 C6 109.6(4)
C10 N2 C6 109.1(4)
C7 N2 Mo1 119.1(3)
C10 N2 Mo1 110.3(3)
C6 N2 Mo1 104.0(3)
C15 N3 C14 110.7(4)
C15 N3 C11 109.5(4)
C14 N3 C11 103.3(4)
C15 N3 Mo1 105.1(3)
C14 N3 Mo1 118.5(3)
C11 N3 Mo1 109.6(3)
C16 N4 C20 117.5(4)
C16 N4 Mo1 116.6(3)
C20 N4 Mo1 125.8(3)
C26 N6 C22 119.7(5)
C26 N6 Mo2 116.1(4)
C22 N6 Mo2 124.3(4)
C28 N7 C27 111.6(4)
C28 N7 C31 102.9(4)
C27 N7 C31 108.3(4)
C28 N7 Mo2 119.5(3)
C27 N7 Mo2 104.5(3)
C31 N7 Mo2 109.7(3)
C35 N8 C36 109.7(4)
C35 N8 C32 104.3(4)
C36 N8 C32 109.8(4)
C35 N8 Mo2 116.7(3)
C36 N8 Mo2 105.3(3)
C32 N8 Mo2 111.0(3)
C41 N9 C37 118.3(5)
C41 N9 Mo2 125.8(4)
C37 N9 Mo2 115.9(3)
N1 C1 C2 122.3(5)
N1 C1 H1 118.8
C2 C1 H1 118.8
C1 C2 C3 119.2(5)
C1 C2 H2 120.4
C3 C2 H2 120.4
C4 C3 C2 119.3(5)
C4 C3 H3 120.4
C2 C3 H3 120.4
C5 C4 C3 119.4(5)
C5 C4 H4 120.3
C3 C4 H4 120.3
N1 C5 C4 121.2(5)
N1 C5 C6 115.3(5)
C4 C5 C6 123.5(5)
C5 C6 N2 109.5(4)
C5 C6 H6A 109.8
N2 C6 H6A 109.8
C5 C6 H6B 109.8
N2 C6 H6B 109.8
H6A C6 H6B 108.2
N2 C7 C8 104.6(4)
N2 C7 H7A 110.8
C8 C7 H7A 110.8
N2 C7 H7B 110.8
C8 C7 H7B 110.8
H7A C7 H7B 108.9
C7 C8 C9 105.4(4)
C7 C8 H8A 110.7
C9 C8 H8A 110.7
C7 C8 H8B 110.7
C9 C8 H8B 110.7
H8A C8 H8B 108.8
C8 C9 C10 105.4(4)
C8 C9 H9A 110.7
C10 C9 H9A 110.7
C8 C9 H9B 110.7
C10 C9 H9B 110.7
H9A C9 H9B 108.8
N2 C10 C11 110.6(4)
N2 C10 C9 105.7(4)
C11 C10 C9 110.9(4)
N2 C10 H10 109.8
C11 C10 H10 109.8
C9 C10 H10 109.8
N3 C11 C10 110.8(4)
N3 C11 C12 105.6(4)
C10 C11 C12 112.0(5)
N3 C11 H11 109.5
C10 C11 H11 109.5
C12 C11 H11 109.5
C13 C12 C11 105.9(4)
C13 C12 H12A 110.6
C11 C12 H12A 110.6
C13 C12 H12B 110.6
C11 C12 H12B 110.6
H12A C12 H12B 108.7
C14 C13 C12 104.2(4)
C14 C13 H13A 110.9
C12 C13 H13A 110.9
C14 C13 H13B 110.9
C12 C13 H13B 110.9
H13A C13 H13B 108.9
N3 C14 C13 105.3(4)
N3 C14 H14A 110.7
C13 C14 H14A 110.7
N3 C14 H14B 110.7
C13 C14 H14B 110.7
H14A C14 H14B 108.8
N3 C15 C16 110.3(4)
N3 C15 H15A 109.6
C16 C15 H15A 109.6
N3 C15 H15B 109.6
C16 C15 H15B 109.6
H15A C15 H15B 108.1
N4 C16 C17 122.7(5)
N4 C16 C15 115.1(4)
C17 C16 C15 122.0(5)
C16 C17 C18 119.2(6)
C16 C17 H17 120.4
C18 C17 H17 120.4
C17 C18 C19 119.2(5)
C17 C18 H18 120.4
C19 C18 H18 120.4
C18 C19 C20 119.2(5)
C18 C19 H19 120.4
C20 C19 H19 120.4
N4 C20 C19 122.1(5)
N4 C20 H20 119.0
C19 C20 H20 119.0
C23 C22 N6 122.3(6)
C23 C22 H22 118.9
N6 C22 H22 118.9
C22 C23 C24 119.4(6)
C22 C23 H23 120.3
C24 C23 H23 120.3
C23 C24 C25 119.6(6)
C23 C24 H24 120.2
C25 C24 H24 120.2
C24 C25 C26 118.4(6)
C24 C25 H25 120.8
C26 C25 H25 120.8
N6 C26 C25 120.7(6)
N6 C26 C27 115.8(5)
C25 C26 C27 123.5(5)
C26 C27 N7 110.0(4)
C26 C27 H27A 109.7
N7 C27 H27A 109.7
C26 C27 H27B 109.7
N7 C27 H27B 109.7
H27A C27 H27B 108.2
N7 C28 C29 106.8(4)
N7 C28 H28A 110.4
C29 C28 H28A 110.4
N7 C28 H28B 110.4
C29 C28 H28B 110.4
H28A C28 H28B 108.6
C28 C29 C30 104.5(5)
C28 C29 H29A 110.9
C30 C29 H29A 110.9
C28 C29 H29B 110.9
C30 C29 H29B 110.9
H29A C29 H29B 108.9
C29 C30 C31 106.1(5)
C29 C30 H30A 110.5
C31 C30 H30A 110.5
C29 C30 H30B 110.5
C31 C30 H30B 110.5
H30A C30 H30B 108.7
N7 C31 C32 110.7(4)
N7 C31 C30 105.3(4)
C32 C31 C30 112.4(5)
N7 C31 H31 109.4
C32 C31 H31 109.4
C30 C31 H31 109.4
N8 C32 C31 110.6(4)
N8 C32 C33 106.2(4)
C31 C32 C33 110.9(5)
N8 C32 H32 109.7
C31 C32 H32 109.7
C33 C32 H32 109.7
C34 C33 C32 105.2(5)
C34 C33 H33A 110.7
C32 C33 H33A 110.7
C34 C33 H33B 110.7
C32 C33 H33B 110.7
H33A C33 H33B 108.8
C33 C34 C35 104.8(4)
C33 C34 H34A 110.8
C35 C34 H34A 110.8
C33 C34 H34B 110.8
C35 C34 H34B 110.8
H34A C34 H34B 108.9
N8 C35 C34 104.6(4)
N8 C35 H35A 110.8
C34 C35 H35A 110.8
N8 C35 H35B 110.8
C34 C35 H35B 110.8
H35A C35 H35B 108.9
C37 C36 N8 110.8(4)
C37 C36 H36A 109.5
N8 C36 H36A 109.5
C37 C36 H36B 109.5
N8 C36 H36B 109.5
H36A C36 H36B 108.1
N9 C37 C38 120.7(5)
N9 C37 C36 115.5(5)
C38 C37 C36 123.8(5)
C39 C38 C37 120.1(5)
C39 C38 H38 120.0
C37 C38 H38 120.0
C38 C39 C40 119.6(5)
C38 C39 H39 120.2
C40 C39 H39 120.2
C39 C40 C41 118.6(5)
C39 C40 H40 120.7
C41 C40 H40 120.7
N9 C41 C40 122.7(5)
N9 C41 H41 118.6
C40 C41 H41 118.6
F6 P1 F4 90.0(3)
F6 P1 F3 89.4(2)
F4 P1 F3 90.2(2)
F6 P1 F1 90.8(2)
F4 P1 F1 179.1(2)
F3 P1 F1 89.4(2)
F6 P1 F5 90.8(2)
F4 P1 F5 90.3(2)
F3 P1 F5 179.4(2)
F1 P1 F5 90.0(2)
F6 P1 F2 179.0(3)
F4 P1 F2 90.8(2)
F3 P1 F2 90.2(2)
F1 P1 F2 88.3(2)
F5 P1 F2 89.6(2)
F10 P2 F11 91.0(2)
F10 P2 F12 89.9(2)
F11 P2 F12 90.2(2)
F10 P2 F8 90.3(2)
F11 P2 F8 90.1(2)
F12 P2 F8 179.6(3)
F10 P2 F9 89.2(2)
F11 P2 F9 179.7(3)
F12 P2 F9 89.7(2)
F8 P2 F9 90.0(2)
F10 P2 F7 178.6(2)
F11 P2 F7 90.4(2)
F12 P2 F7 90.3(2)
F8 P2 F7 89.5(2)
F9 P2 F7 89.4(2)

loop_
_geom_bond_atom_site_label_1
_geom_bond_atom_site_label_2
_geom_bond_distance
Mo1 N5A 1.829(5)
Mo1 C21A 1.883(5)
Mo1 N1 2.183(4)
Mo1 N4 2.192(4)
Mo1 N2 2.271(4)
Mo1 N3 2.285(4)
Mo2 N10A 1.855(5)
Mo2 C42A 1.892(6)
Mo2 N6 2.194(4)
Mo2 N9 2.201(4)
Mo2 N7 2.266(4)
Mo2 N8 2.275(4)
O1 N5A 1.205(6)
O2 C21A 1.206(7)
O3 N10A 1.192(6)
O4 C42A 1.192(6)
N1 C1 1.347(7)
N1 C5 1.360(7)
N2 C7 1.491(6)
N2 C10 1.498(6)
N2 C6 1.503(7)
N3 C15 1.490(7)
N3 C14 1.491(6)
N3 C11 1.518(7)
N4 C16 1.350(7)
N4 C20 1.350(7)
N6 C26 1.333(7)
N6 C22 1.359(8)
N7 C28 1.487(7)
N7 C27 1.496(7)
N7 C31 1.504(7)
N8 C35 1.494(6)
N8 C36 1.498(7)
N8 C32 1.502(7)
N9 C41 1.341(7)
N9 C37 1.366(7)
C1 C2 1.368(8)
C1 H1 0.9500
C2 C3 1.380(9)
C2 H2 0.9500
C3 C4 1.380(9)
C3 H3 0.9500
C4 C5 1.380(8)
C4 H4 0.9500
C5 C6 1.491(8)
C6 H6A 0.9900
C6 H6B 0.9900
C7 C8 1.520(8)
C7 H7A 0.9900
C7 H7B 0.9900
C8 C9 1.522(8)
C8 H8A 0.9900
C8 H8B 0.9900
C9 C10 1.555(7)
C9 H9A 0.9900
C9 H9B 0.9900
C10 C11 1.522(7)
C10 H10 1.0000
C11 C12 1.543(8)
C11 H11 1.0000
C12 C13 1.542(7)
C12 H12A 0.9900
C12 H12B 0.9900
C13 C14 1.514(7)
C13 H13A 0.9900
C13 H13B 0.9900
C14 H14A 0.9900
C14 H14B 0.9900
C15 C16 1.520(8)
C15 H15A 0.9900
C15 H15B 0.9900
C16 C17 1.368(8)
C17 C18 1.368(9)
C17 H17 0.9500
C18 C19 1.375(8)
C18 H18 0.9500
C19 C20 1.377(8)
C19 H19 0.9500
C20 H20 0.9500
C22 C23 1.355(9)
C22 H22 0.9500
C23 C24 1.366(10)
C23 H23 0.9500
C24 C25 1.400(10)
C24 H24 0.9500
C25 C26 1.404(8)
C25 H25 0.9500
C26 C27 1.487(8)
C27 H27A 0.9900
C27 H27B 0.9900
C28 C29 1.520(8)
C28 H28A 0.9900
C28 H28B 0.9900
C29 C30 1.529(9)
C29 H29A 0.9900
C29 H29B 0.9900
C30 C31 1.544(9)
C30 H30A 0.9900
C30 H30B 0.9900
C31 C32 1.517(7)
C31 H31 1.0000
C32 C33 1.565(7)
C32 H32 1.0000
C33 C34 1.525(9)
C33 H33A 0.9900
C33 H33B 0.9900
C34 C35 1.529(8)
C34 H34A 0.9900
C34 H34B 0.9900
C35 H35A 0.9900
C35 H35B 0.9900
C36 C37 1.489(7)
C36 H36A 0.9900
C36 H36B 0.9900
C37 C38 1.385(8)
C38 C39 1.365(8)
C38 H38 0.9500
C39 C40 1.372(8)
C39 H39 0.9500
C40 C41 1.384(8)
C40 H40 0.9500
C41 H41 0.9500
P1 F6 1.591(4)
P1 F4 1.592(4)
P1 F3 1.594(4)
P1 F1 1.597(4)
P1 F5 1.598(4)
P1 F2 1.605(4)
P2 F10 1.594(4)
P2 F11 1.595(4)
P2 F12 1.597(4)
P2 F8 1.599(4)
P2 F9 1.605(4)
P2 F7 1.609(4)

loop_
_geom_torsion_atom_site_label_1
_geom_torsion_atom_site_label_2
_geom_torsion_atom_site_label_3
_geom_torsion_atom_site_label_4
_geom_torsion
C21A Mo1 N5A O1 -88(5)
N1 Mo1 N5A O1 6(5)
N4 Mo1 N5A O1 174(5)
N2 Mo1 N5A O1 35(5)
N3 Mo1 N5A O1 99(5)
N5A Mo1 C21A O2 -16(7)
N1 Mo1 C21A O2 -110(7)
N4 Mo1 C21A O2 81(7)
N2 Mo1 C21A O2 175(7)
N3 Mo1 C21A O2 115(7)
C42A Mo2 N10A O3 -101(3)
N6 Mo2 N10A O3 -10(3)
N9 Mo2 N10A O3 160(3)
N7 Mo2 N10A O3 25(4)
N8 Mo2 N10A O3 85(3)
N10A Mo2 C42A O4 -3(12)
N6 Mo2 C42A O4 -96(12)
N9 Mo2 C42A O4 96(12)
N7 Mo2 C42A O4 -170(12)
N8 Mo2 C42A O4 124(11)
N5A Mo1 N1 C1 17.0(5)
C21A Mo1 N1 C1 106.8(4)
N4 Mo1 N1 C1 -116.0(6)
N2 Mo1 N1 C1 -156.8(5)
N3 Mo1 N1 C1 -79.9(4)
N5A Mo1 N1 C5 -166.7(4)
C21A Mo1 N1 C5 -76.9(4)
N4 Mo1 N1 C5 60.3(7)
N2 Mo1 N1 C5 19.5(4)
N3 Mo1 N1 C5 96.4(4)
N5A Mo1 N2 C7 172.2(8)
C21A Mo1 N2 C7 -65.6(4)
N1 Mo1 N2 C7 -157.9(4)
N4 Mo1 N2 C7 32.2(4)
N3 Mo1 N2 C7 106.1(4)
N5A Mo1 N2 C10 51.5(10)
C21A Mo1 N2 C10 173.6(3)
N1 Mo1 N2 C10 81.4(3)
N4 Mo1 N2 C10 -88.5(3)
N3 Mo1 N2 C10 -14.6(3)
N5A Mo1 N2 C6 -65.4(10)
C21A Mo1 N2 C6 56.7(3)
N1 Mo1 N2 C6 -35.5(3)
N4 Mo1 N2 C6 154.6(3)
N3 Mo1 N2 C6 -131.5(3)
N5A Mo1 N3 C15 61.7(3)
C21A Mo1 N3 C15 -69.0(12)
N1 Mo1 N3 C15 156.4(3)
N4 Mo1 N3 C15 -33.0(3)
N2 Mo1 N3 C15 -129.8(3)
N5A Mo1 N3 C14 -62.5(4)
C21A Mo1 N3 C14 166.8(11)
N1 Mo1 N3 C14 32.2(4)
N4 Mo1 N3 C14 -157.2(4)
N2 Mo1 N3 C14 106.0(4)
N5A Mo1 N3 C11 179.3(3)
C21A Mo1 N3 C11 48.7(13)
N1 Mo1 N3 C11 -85.9(3)
N4 Mo1 N3 C11 84.6(3)
N2 Mo1 N3 C11 -12.1(3)
N5A Mo1 N4 C16 -78.2(4)
C21A Mo1 N4 C16 -168.4(4)
N1 Mo1 N4 C16 54.6(7)
N2 Mo1 N4 C16 93.7(4)
N3 Mo1 N4 C16 17.1(3)
N5A Mo1 N4 C20 102.0(4)
C21A Mo1 N4 C20 11.7(4)
N1 Mo1 N4 C20 -125.2(6)
N2 Mo1 N4 C20 -86.1(4)
N3 Mo1 N4 C20 -162.7(4)
N10A Mo2 N6 C26 -169.8(4)
C42A Mo2 N6 C26 -80.1(4)
N9 Mo2 N6 C26 48.3(8)
N7 Mo2 N6 C26 19.4(3)
N8 Mo2 N6 C26 95.3(4)
N10A Mo2 N6 C22 10.3(4)
C42A Mo2 N6 C22 100.0(4)
N9 Mo2 N6 C22 -131.6(6)
N7 Mo2 N6 C22 -160.5(5)
N8 Mo2 N6 C22 -84.7(4)
N10A Mo2 N7 C28 163.9(6)
C42A Mo2 N7 C28 -71.7(4)
N6 Mo2 N7 C28 -160.1(4)
N9 Mo2 N7 C28 27.5(4)
N8 Mo2 N7 C28 101.5(4)
N10A Mo2 N7 C27 -70.5(8)
C42A Mo2 N7 C27 53.9(4)
N6 Mo2 N7 C27 -34.4(3)
N9 Mo2 N7 C27 153.1(3)
N8 Mo2 N7 C27 -132.8(3)
N10A Mo2 N7 C31 45.4(8)
C42A Mo2 N7 C31 169.8(3)
N6 Mo2 N7 C31 81.5(3)
N9 Mo2 N7 C31 -90.9(3)
N8 Mo2 N7 C31 -16.9(3)
N10A Mo2 N8 C35 -56.3(4)
C42A Mo2 N8 C35 176.7(13)
N6 Mo2 N8 C35 36.9(4)
N9 Mo2 N8 C35 -155.1(4)
N7 Mo2 N8 C35 109.8(4)
N10A Mo2 N8 C36 65.5(3)
C42A Mo2 N8 C36 -61.4(15)
N6 Mo2 N8 C36 158.7(3)
N9 Mo2 N8 C36 -33.2(3)
N7 Mo2 N8 C36 -128.4(3)
N10A Mo2 N8 C32 -175.6(3)
C42A Mo2 N8 C32 57.4(15)
N6 Mo2 N8 C32 -82.4(3)
N9 Mo2 N8 C32 85.6(3)
N7 Mo2 N8 C32 -9.6(3)
N10A Mo2 N9 C41 107.7(4)
C42A Mo2 N9 C41 16.5(4)
N6 Mo2 N9 C41 -111.0(6)
N7 Mo2 N9 C41 -83.3(4)
N8 Mo2 N9 C41 -160.0(4)
N10A Mo2 N9 C37 -73.9(4)
C42A Mo2 N9 C37 -165.0(4)
N6 Mo2 N9 C37 67.5(7)
N7 Mo2 N9 C37 95.2(4)
N8 Mo2 N9 C37 18.4(3)
C5 N1 C1 C2 -0.2(8)
Mo1 N1 C1 C2 176.0(4)
N1 C1 C2 C3 0.9(8)
C1 C2 C3 C4 -0.7(8)
C2 C3 C4 C5 -0.1(8)
C1 N1 C5 C4 -0.8(8)
Mo1 N1 C5 C4 -177.3(4)
C1 N1 C5 C6 178.8(5)
Mo1 N1 C5 C6 2.2(6)
C3 C4 C5 N1 0.9(8)
C3 C4 C5 C6 -178.6(5)
N1 C5 C6 N2 -35.5(6)
C4 C5 C6 N2 144.1(5)
C7 N2 C6 C5 176.5(4)
C10 N2 C6 C5 -69.7(5)
Mo1 N2 C6 C5 48.0(4)
C10 N2 C7 C8 -38.7(5)
C6 N2 C7 C8 78.1(5)
Mo1 N2 C7 C8 -162.4(3)
N2 C7 C8 C9 31.6(5)
C7 C8 C9 C10 -12.5(6)
C7 N2 C10 C11 -89.6(4)
C6 N2 C10 C11 153.3(4)
Mo1 N2 C10 C11 39.6(4)
C7 N2 C10 C9 30.6(5)
C6 N2 C10 C9 -86.5(5)
Mo1 N2 C10 C9 159.8(3)
C8 C9 C10 N2 -10.9(5)
C8 C9 C10 C11 109.1(5)
C15 N3 C11 C10 152.0(4)
C14 N3 C11 C10 -90.0(5)
Mo1 N3 C11 C10 37.2(5)
C15 N3 C11 C12 -86.5(5)
C14 N3 C11 C12 31.4(5)
Mo1 N3 C11 C12 158.7(3)
N2 C10 C11 N3 -51.9(5)
C9 C10 C11 N3 -168.9(4)
N2 C10 C11 C12 -169.5(4)
C9 C10 C11 C12 73.5(5)
N3 C11 C12 C13 -10.9(5)
C10 C11 C12 C13 109.7(5)
C11 C12 C13 C14 -13.4(6)
C15 N3 C14 C13 76.6(5)
C11 N3 C14 C13 -40.6(5)
Mo1 N3 C14 C13 -162.0(3)
C12 C13 C14 N3 33.5(5)
C14 N3 C15 C16 174.2(4)
C11 N3 C15 C16 -72.5(5)
Mo1 N3 C15 C16 45.2(5)
C20 N4 C16 C17 -0.9(8)
Mo1 N4 C16 C17 179.3(5)
C20 N4 C16 C15 -176.7(4)
Mo1 N4 C16 C15 3.4(6)
N3 C15 C16 N4 -34.4(6)
N3 C15 C16 C17 149.7(6)
N4 C16 C17 C18 -0.1(10)
C15 C16 C17 C18 175.5(6)
C16 C17 C18 C19 0.6(10)
C17 C18 C19 C20 0.0(10)
C16 N4 C20 C19 1.4(7)
Mo1 N4 C20 C19 -178.8(4)
C18 C19 C20 N4 -1.0(9)
C26 N6 C22 C23 -1.1(8)
Mo2 N6 C22 C23 178.8(4)
N6 C22 C23 C24 1.0(9)
C22 C23 C24 C25 -0.2(9)
C23 C24 C25 C26 -0.3(9)
C22 N6 C26 C25 0.5(8)
Mo2 N6 C26 C25 -179.4(4)
C22 N6 C26 C27 -178.6(5)
Mo2 N6 C26 C27 1.4(6)
C24 C25 C26 N6 0.2(8)
C24 C25 C26 C27 179.3(5)
N6 C26 C27 N7 -33.9(6)
C25 C26 C27 N7 147.0(5)
C28 N7 C27 C26 176.9(4)
C31 N7 C27 C26 -70.5(6)
Mo2 N7 C27 C26 46.5(5)
C27 N7 C28 C29 77.9(5)
C31 N7 C28 C29 -38.0(5)
Mo2 N7 C28 C29 -159.9(3)
N7 C28 C29 C30 25.9(6)
C28 C29 C30 C31 -3.8(6)
C28 N7 C31 C32 -87.0(5)
C27 N7 C31 C32 154.8(5)
Mo2 N7 C31 C32 41.3(5)
C28 N7 C31 C30 34.7(5)
C27 N7 C31 C30 -83.5(5)
Mo2 N7 C31 C30 163.0(3)
C29 C30 C31 N7 -19.1(6)
C29 C30 C31 C32 101.5(5)
C35 N8 C32 C31 -91.9(5)
C36 N8 C32 C31 150.7(4)
Mo2 N8 C32 C31 34.7(5)
C35 N8 C32 C33 28.6(5)
C36 N8 C32 C33 -88.9(5)
Mo2 N8 C32 C33 155.1(3)
N7 C31 C32 N8 -51.1(6)
C30 C31 C32 N8 -168.5(4)
N7 C31 C32 C33 -168.6(5)
C30 C31 C32 C33 73.9(6)
N8 C32 C33 C34 -7.1(6)
C31 C32 C33 C34 113.1(5)
C32 C33 C34 C35 -16.5(6)
C36 N8 C35 C34 78.3(5)
C32 N8 C35 C34 -39.3(5)
Mo2 N8 C35 C34 -162.1(3)
C33 C34 C35 N8 34.7(6)
C35 N8 C36 C37 171.4(4)
C32 N8 C36 C37 -74.6(5)
Mo2 N8 C36 C37 45.1(5)
C41 N9 C37 C38 -1.2(7)
Mo2 N9 C37 C38 -179.7(4)
C41 N9 C37 C36 -179.9(5)
Mo2 N9 C37 C36 1.6(6)
N8 C36 C37 N9 -32.8(6)
N8 C36 C37 C38 148.6(5)
N9 C37 C38 C39 1.5(8)
C36 C37 C38 C39 -180.0(5)
C37 C38 C39 C40 0.1(8)
C38 C39 C40 C41 -1.9(8)
C37 N9 C41 C40 -0.7(8)
Mo2 N9 C41 C40 177.7(4)
C39 C40 C41 N9 2.3(8)
